data_4516876
loop_
_publ_author_name
'Wang, Jun'
'Wu, Yayang'
'Sheng, Wanle'
'Yu, Changjiang'
'Wei, Yun'
'Hao, Erhong'
'Jiao, Lijuan'

_publ_section_title
;
 Synthesis, Structure, and Properties of \b-Vinyl Ketone/Ester
 Functionalized AzaBODIPYs from FormylazaBODIPYs.
;
_journal_issue 6
_journal_name_full 'ACS omega'
_journal_page_first 2568
_journal_page_last 2576
_journal_paper_doi 10.1021/acsomega.7b00393
_journal_volume 2
_journal_year 2017
_chemical_formula_sum 'C41 H36 B F2 N3 O6'
_chemical_formula_weight 715.54
_space_group_IT_number 2
_space_group_name_Hall '-P 1'
_space_group_name_H-M_alt 'P -1'
_symmetry_cell_setting triclinic
_symmetry_space_group_name_H-M 'P -1'
_atom_sites_solution_hydrogens geom
_atom_sites_solution_primary direct
_atom_sites_solution_secondary difmap
_audit_creation_method SHELXL-97
_cell_angle_alpha 95.751(13)
_cell_angle_beta 90.470(12)
_cell_angle_gamma 107.762(11)
_cell_formula_units_Z 2
_cell_length_a 11.441(12)
_cell_length_b 12.524(13)
_cell_length_c 13.818(14)
_cell_measurement_reflns_used 2186
_cell_measurement_temperature 293(2)
_cell_measurement_theta_max 21.52
_cell_measurement_theta_min 2.34
_cell_volume 1874(3)
_computing_cell_refinement 'Bruker SMART'
_computing_data_collection 'Bruker SMART'
_computing_data_reduction 'Bruker SAINT'
_computing_molecular_graphics 'Bruker SHELXTL'
_computing_publication_material 'Bruker SHELXTL'
_computing_structure_refinement 'SHELXL-97 (Sheldrick, 1997)'
_computing_structure_solution 'SHELXS-97 (Sheldrick, 1990)'
_diffrn_ambient_temperature 293(2)
_diffrn_measured_fraction_theta_full 0.983
_diffrn_measured_fraction_theta_max 0.983
_diffrn_measurement_device_type 'CCD area detector'
_diffrn_measurement_method 'phi and omega scans'
_diffrn_radiation_monochromator graphite
_diffrn_radiation_source 'fine-focus sealed tube'
_diffrn_radiation_type MoK\a
_diffrn_radiation_wavelength 0.71073
_diffrn_reflns_av_R_equivalents 0.0865
_diffrn_reflns_av_sigmaI/netI 0.1480
_diffrn_reflns_limit_h_max 13
_diffrn_reflns_limit_h_min -13
_diffrn_reflns_limit_k_max 14
_diffrn_reflns_limit_k_min -14
_diffrn_reflns_limit_l_max 16
_diffrn_reflns_limit_l_min -16
_diffrn_reflns_number 12585
_diffrn_reflns_theta_full 25.00
_diffrn_reflns_theta_max 25.00
_diffrn_reflns_theta_min 1.72
_exptl_absorpt_coefficient_mu 0.091
_exptl_absorpt_correction_T_max 0.9909
_exptl_absorpt_correction_T_min 0.9882
_exptl_absorpt_correction_type multi-scan
_exptl_crystal_colour colorless
_exptl_crystal_density_diffrn 1.268
_exptl_crystal_density_method 'not measured'
_exptl_crystal_description block
_exptl_crystal_F_000 748
_exptl_crystal_size_max 0.13
_exptl_crystal_size_mid 0.12
_exptl_crystal_size_min 0.10
_refine_diff_density_max 0.537
_refine_diff_density_min -0.454
_refine_diff_density_rms 0.090
_refine_ls_extinction_method none
_refine_ls_goodness_of_fit_ref 1.007
_refine_ls_hydrogen_treatment mixed
_refine_ls_matrix_type full
_refine_ls_number_parameters 503
_refine_ls_number_reflns 6493
_refine_ls_number_restraints 11
_refine_ls_restrained_S_all 1.010
_refine_ls_R_factor_all 0.2106
_refine_ls_R_factor_gt 0.1117
_refine_ls_shift/su_max 0.059
_refine_ls_shift/su_mean 0.002
_refine_ls_structure_factor_coef Fsqd
_refine_ls_weighting_details 'calc w=1/[\s^2^(Fo^2^)+(0.1500P)^2^+0.4887P] where P=(Fo^2^+2Fc^2^)/3'
_refine_ls_weighting_scheme calc
_refine_ls_wR_factor_gt 0.2655
_refine_ls_wR_factor_ref 0.3285
_reflns_number_gt 2635
_reflns_number_total 6493
_reflns_threshold_expression >2sigma(I)
_cod_data_source_file ao7b00393_si_002.cif
_cod_data_source_block 130412b_0m
_cod_depositor_comments
;
The following automatic conversions were performed:

data item '_symmetry_cell_setting' value 'Triclinic' was changed to
'triclinic' in accordance with the
/home/saulius/struct/COD-crude-data/automatic-downloads/DataCite-retrospective/ACS/depositions/lib/dictionaries/cif_core.dic
dictionary named 'cif_core.dic' version 2.4.2 last updated on
2011-04-26.

Automatic conversion script
Id: cif_fix_values 6909 2019-04-08 15:41:33Z antanas 
;
_cod_original_cell_volume 1875(3)
_cod_original_sg_symbol_H-M P-1
_cod_database_code 4516876

loop_
_symmetry_equiv_pos_as_xyz
'x, y, z'
'-x, -y, -z'

loop_
_atom_site_label
_atom_site_type_symbol
_atom_site_fract_x
_atom_site_fract_y
_atom_site_fract_z
_atom_site_U_iso_or_equiv
_atom_site_adp_type
_atom_site_occupancy
_atom_site_symmetry_multiplicity
_atom_site_calc_flag
_atom_site_refinement_flags
_atom_site_disorder_assembly
_atom_site_disorder_group
B1 B 0.4474(4) 0.1485(4) 0.4250(4) 0.0691(16) Uani 1 1 d . A 2
C1 C 0.2941(3) 0.1313(3) 0.5723(3) 0.0632(12) Uani 1 1 d . A 2
C2 C 0.1834(3) 0.0485(3) 0.5984(3) 0.0679(13) Uani 1 1 d . A 2
H2 H 0.1400 0.0550 0.6541 0.081 Uiso 1 1 calc R A 2
C3 C 0.1525(3) -0.0423(3) 0.5267(3) 0.0620(12) Uani 1 1 d . A 2
C4 C 0.2458(3) -0.0167(3) 0.4546(3) 0.0589(11) Uani 1 1 d . A 2
C5 C 0.3554(3) -0.0496(3) 0.3190(3) 0.0642(12) Uani 1 1 d . A 2
C6 C 0.3809(3) -0.1080(3) 0.2332(3) 0.0645(12) Uani 1 1 d . A 2
C7 C 0.4878(3) -0.0331(3) 0.1944(3) 0.0643(12) Uani 1 1 d . A 2
C8 C 0.5218(3) 0.0681(3) 0.2606(3) 0.0624(12) Uani 1 1 d . A 2
C9 C 0.3565(3) 0.2369(3) 0.6365(3) 0.0610(12) Uani 1 1 d . A 2
C10 C 0.4201(4) 0.3406(3) 0.6025(3) 0.0736(14) Uani 1 1 d . A 2
H10 H 0.4248 0.3460 0.5359 0.088 Uiso 1 1 calc R A 2
C11 C 0.4768(3) 0.4365(3) 0.6688(3) 0.0721(13) Uani 1 1 d . A 2
H11 H 0.5175 0.5046 0.6453 0.087 Uiso 1 1 calc R A 2
C12 C 0.4726(4) 0.4302(3) 0.7695(3) 0.0713(13) Uani 1 1 d D A 2
C13 C 0.4064(4) 0.3276(3) 0.8038(3) 0.0799(15) Uani 1 1 d . A 2
H13 H 0.4000 0.3222 0.8703 0.096 Uiso 1 1 calc R A 2
C14 C 0.3501(4) 0.2338(3) 0.7367(3) 0.0755(14) Uani 1 1 d . A 2
H14 H 0.3067 0.1665 0.7601 0.091 Uiso 1 1 calc R A 2
C15' C 0.5398(9) 0.5306(7) 0.9350(5) 0.097(4) Uani 0.507(4) 1 d PD B 1
H15A H 0.5674 0.4736 0.9608 0.146 Uiso 0.507(4) 1 calc PR B 1
H15B H 0.4553 0.5193 0.9498 0.146 Uiso 0.507(4) 1 calc PR B 1
H15C H 0.5888 0.6037 0.9639 0.146 Uiso 0.507(4) 1 calc PR B 1
C15 C 0.6008(8) 0.6193(6) 0.7976(7) 0.090(3) Uani 0.493(4) 1 d PD A 2
H15D H 0.6668 0.5954 0.7703 0.135 Uiso 0.493(4) 1 calc PR B 2
H15E H 0.6325 0.6768 0.8509 0.135 Uiso 0.493(4) 1 calc PR B 2
H15F H 0.5633 0.6489 0.7486 0.135 Uiso 0.493(4) 1 calc PR B 2
C16 C 0.0456(3) -0.1473(3) 0.5275(3) 0.0616(12) Uani 1 1 d . . .
C17 C 0.0340(4) -0.2454(3) 0.4650(3) 0.0729(14) Uani 1 1 d . A .
H17 H 0.0913 -0.2443 0.4174 0.087 Uiso 1 1 calc R . .
C18 C -0.0632(4) -0.3467(3) 0.4725(3) 0.0733(14) Uani 1 1 d . . .
H18 H -0.0688 -0.4117 0.4314 0.088 Uiso 1 1 calc R A .
C19 C -0.1503(3) -0.3464(3) 0.5431(3) 0.0645(12) Uani 1 1 d . A .
C20 C -0.1422(4) -0.2503(3) 0.6041(3) 0.0711(13) Uani 1 1 d . . .
H20 H -0.2008 -0.2513 0.6505 0.085 Uiso 1 1 calc R A .
C21 C -0.0445(3) -0.1496(3) 0.5963(3) 0.0681(13) Uani 1 1 d . A .
H21 H -0.0402 -0.0847 0.6371 0.082 Uiso 1 1 calc R . .
C22 C -0.2613(4) -0.5451(3) 0.4949(4) 0.0927(17) Uani 1 1 d . A .
H22A H -0.2779 -0.5343 0.4290 0.139 Uiso 1 1 calc R . .
H22B H -0.3280 -0.6048 0.5157 0.139 Uiso 1 1 calc R . .
H22C H -0.1866 -0.5645 0.4987 0.139 Uiso 1 1 calc R . .
C23 C 0.3078(4) -0.2270(3) 0.1940(3) 0.0695(13) Uani 1 1 d . . .
C24 C 0.2698(4) -0.2551(4) 0.0963(3) 0.0890(17) Uani 1 1 d . A .
H24 H 0.2895 -0.1998 0.0538 0.107 Uiso 1 1 calc R . .
C25 C 0.2020(5) -0.3660(4) 0.0616(4) 0.0966(18) Uani 1 1 d . . .
H25 H 0.1724 -0.3832 -0.0028 0.116 Uiso 1 1 calc R A .
C26 C 0.1792(4) -0.4499(3) 0.1237(4) 0.0896(17) Uani 1 1 d . A .
C27 C 0.2145(4) -0.4235(3) 0.2218(4) 0.0889(16) Uani 1 1 d . . .
H27 H 0.1949 -0.4792 0.2639 0.107 Uiso 1 1 calc R A .
C28 C 0.2805(4) -0.3112(3) 0.2566(3) 0.0778(14) Uani 1 1 d . A .
H28 H 0.3060 -0.2931 0.3219 0.093 Uiso 1 1 calc R . .
C29 C 0.0928(6) -0.6507(4) 0.1304(5) 0.163(3) Uani 1 1 d . A .
H29A H 0.1696 -0.6642 0.1425 0.244 Uiso 1 1 calc R . .
H29B H 0.0376 -0.7157 0.0933 0.244 Uiso 1 1 calc R . .
H29C H 0.0576 -0.6363 0.1912 0.244 Uiso 1 1 calc R . .
C30 C 0.5529(4) -0.0648(3) 0.1116(3) 0.0706(13) Uani 1 1 d . . .
H30 H 0.5159 -0.1365 0.0796 0.085 Uiso 1 1 calc R A 2
C31 C 0.6596(4) -0.0053(3) 0.0740(3) 0.0751(13) Uani 1 1 d U A .
H31 H 0.6996 0.0682 0.1006 0.090 Uiso 1 1 calc R . .
C32 C 0.7120(4) -0.0558(3) -0.0077(3) 0.0789(14) Uani 1 1 d U . .
C33 C 0.8731(5) -0.0149(4) -0.1226(4) 0.113(2) Uani 1 1 d . . .
H33A H 0.8142 -0.0417 -0.1773 0.136 Uiso 1 1 calc R A .
H33B H 0.9046 -0.0756 -0.1087 0.136 Uiso 1 1 calc R . .
C34 C 0.9779(6) 0.0871(6) -0.1462(5) 0.165(3) Uani 1 1 d . A .
H34A H 0.9450 0.1446 -0.1641 0.247 Uiso 1 1 calc R . .
H34B H 1.0222 0.0649 -0.1992 0.247 Uiso 1 1 calc R . .
H34C H 1.0325 0.1159 -0.0900 0.247 Uiso 1 1 calc R . .
C35 C 0.6251(3) 0.1761(3) 0.2529(3) 0.0616(12) Uani 1 1 d . . .
C36 C 0.6098(4) 0.2538(4) 0.1933(3) 0.0932(16) Uani 1 1 d . A .
H36 H 0.5380 0.2367 0.1549 0.112 Uiso 1 1 calc R . .
C37 C 0.7018(4) 0.3589(4) 0.1897(3) 0.0902(16) Uani 1 1 d . . .
H37 H 0.6897 0.4118 0.1512 0.108 Uiso 1 1 calc R A .
C38 C 0.8114(4) 0.3815(3) 0.2454(3) 0.0679(13) Uani 1 1 d . A .
C39 C 0.8279(4) 0.3025(3) 0.3007(3) 0.0849(15) Uani 1 1 d . . .
H39 H 0.9020 0.3171 0.3355 0.102 Uiso 1 1 calc R A .
C40 C 0.7363(4) 0.2002(3) 0.3062(3) 0.0806(14) Uani 1 1 d . A .
H40 H 0.7491 0.1481 0.3452 0.097 Uiso 1 1 calc R . .
C41 C 0.8858(4) 0.5750(3) 0.2041(4) 0.1008(18) Uani 1 1 d . A .
H41A H 0.8688 0.5527 0.1356 0.151 Uiso 1 1 calc R . .
H41B H 0.9579 0.6396 0.2137 0.151 Uiso 1 1 calc R . .
H41C H 0.8172 0.5938 0.2323 0.151 Uiso 1 1 calc R . .
F1 F 0.55397(19) 0.1702(2) 0.48369(17) 0.0883(9) Uani 1 1 d . . .
F2 F 0.4389(2) 0.24770(18) 0.39066(18) 0.0898(8) Uani 1 1 d . . .
N1 N 0.3302(3) 0.0936(2) 0.4849(2) 0.0647(10) Uani 1 1 d . . .
N2 N 0.2590(3) -0.0812(3) 0.3767(2) 0.0637(10) Uani 1 1 d . . .
N3 N 0.4453(3) 0.0602(3) 0.3360(2) 0.0651(10) Uani 1 1 d . . .
O1' O 0.5516(5) 0.5232(5) 0.8309(4) 0.074(2) Uani 0.507(4) 1 d PD B 1
O1 O 0.5093(6) 0.5232(5) 0.8327(4) 0.064(2) Uani 0.493(4) 1 d PD A 2
O2 O -0.2484(2) -0.4402(2) 0.5586(2) 0.0837(10) Uani 1 1 d . . .
O3 O 0.1127(4) -0.5574(3) 0.0782(3) 0.1358(16) Uani 1 1 d . . .
O4 O 0.9062(2) 0.4831(2) 0.2502(2) 0.0860(10) Uani 1 1 d . . .
O5 O 0.6769(3) -0.1518(3) -0.0461(3) 0.1203(14) Uani 1 1 d . A .
O6 O 0.8154(3) 0.0220(2) -0.0380(2) 0.0951(11) Uani 1 1 d . A .

loop_
_atom_site_aniso_label
_atom_site_aniso_U_11
_atom_site_aniso_U_22
_atom_site_aniso_U_33
_atom_site_aniso_U_23
_atom_site_aniso_U_13
_atom_site_aniso_U_12
B1 0.034(2) 0.083(3) 0.080(3) 0.021(3) 0.002(2) -0.001(2)
C1 0.041(2) 0.058(2) 0.085(3) 0.0283(19) 0.003(2) 0.0010(18)
C2 0.047(2) 0.061(2) 0.085(3) 0.025(2) 0.003(2) -0.0026(19)
C3 0.039(2) 0.063(2) 0.081(3) 0.024(2) -0.0013(19) 0.0068(18)
C4 0.038(2) 0.063(2) 0.068(2) 0.0232(18) -0.0007(18) -0.0008(18)
C5 0.036(2) 0.068(2) 0.075(3) 0.020(2) -0.0029(19) -0.0088(19)
C6 0.040(2) 0.066(2) 0.075(3) 0.027(2) -0.0021(19) -0.0074(19)
C7 0.044(2) 0.061(2) 0.075(3) 0.0202(19) -0.007(2) -0.0059(19)
C8 0.039(2) 0.068(2) 0.077(3) 0.022(2) -0.0041(19) 0.0055(18)
C9 0.037(2) 0.050(2) 0.087(3) 0.0158(19) -0.0066(19) -0.0017(17)
C10 0.055(2) 0.064(2) 0.093(3) 0.022(2) -0.004(2) 0.001(2)
C11 0.046(2) 0.059(2) 0.103(3) 0.022(2) 0.001(2) -0.0020(19)
C12 0.057(2) 0.061(2) 0.093(3) 0.011(2) 0.002(2) 0.013(2)
C13 0.080(3) 0.063(2) 0.088(3) 0.020(2) 0.004(2) 0.007(2)
C14 0.069(3) 0.061(2) 0.084(3) 0.024(2) 0.005(2) -0.004(2)
C15' 0.084(6) 0.085(6) 0.089(6) -0.011(5) -0.011(5) -0.019(5)
C15 0.072(6) 0.045(5) 0.139(8) -0.005(5) -0.012(6) 0.003(4)
C16 0.038(2) 0.061(2) 0.081(3) 0.0213(19) -0.0062(19) 0.0019(18)
C17 0.051(2) 0.069(2) 0.088(3) 0.021(2) 0.001(2) -0.003(2)
C18 0.052(2) 0.070(3) 0.085(3) 0.014(2) 0.005(2) -0.002(2)
C19 0.040(2) 0.057(2) 0.085(3) 0.015(2) -0.010(2) -0.0040(18)
C20 0.041(2) 0.075(3) 0.088(3) 0.024(2) 0.004(2) -0.001(2)
C21 0.041(2) 0.064(2) 0.093(3) 0.020(2) 0.000(2) 0.0040(19)
C22 0.063(3) 0.068(3) 0.128(4) 0.017(3) 0.002(3) -0.011(2)
C23 0.049(2) 0.060(2) 0.085(3) 0.019(2) -0.002(2) -0.0072(19)
C24 0.094(3) 0.065(3) 0.084(3) 0.022(2) -0.002(3) -0.015(3)
C25 0.092(3) 0.074(3) 0.100(3) 0.013(3) -0.014(3) -0.011(3)
C26 0.072(3) 0.048(2) 0.134(4) 0.016(3) 0.003(3) -0.004(2)
C27 0.078(3) 0.065(2) 0.122(4) 0.045(2) 0.017(3) 0.008(2)
C28 0.056(3) 0.066(2) 0.104(3) 0.027(2) -0.009(2) 0.003(2)
C29 0.160(6) 0.061(3) 0.255(8) 0.029(4) 0.053(6) 0.012(4)
C30 0.053(2) 0.061(2) 0.082(3) 0.019(2) -0.007(2) -0.009(2)
C31 0.061(2) 0.067(2) 0.083(3) 0.019(2) 0.004(2) -0.004(2)
C32 0.053(2) 0.069(2) 0.097(3) 0.018(2) -0.001(2) -0.011(2)
C33 0.099(4) 0.104(4) 0.115(4) 0.011(3) 0.031(3) -0.002(3)
C34 0.129(5) 0.172(6) 0.160(5) 0.025(5) 0.069(4) -0.008(5)
C35 0.037(2) 0.061(2) 0.078(3) 0.0246(19) -0.0024(19) -0.0035(18)
C36 0.049(3) 0.093(3) 0.119(3) 0.056(3) -0.024(2) -0.019(2)
C37 0.051(3) 0.085(3) 0.126(3) 0.059(2) -0.016(3) -0.007(2)
C38 0.047(2) 0.054(2) 0.093(3) 0.021(2) -0.005(2) -0.0031(19)
C39 0.048(2) 0.070(3) 0.120(4) 0.032(2) -0.029(2) -0.011(2)
C40 0.042(2) 0.063(2) 0.125(3) 0.041(2) -0.022(2) -0.010(2)
C41 0.079(3) 0.062(3) 0.146(4) 0.039(3) -0.005(3) -0.010(2)
F1 0.0400(12) 0.1015(17) 0.1000(17) 0.0110(14) -0.0083(12) -0.0123(12)
F2 0.0811(17) 0.0670(13) 0.1100(17) 0.0367(13) 0.0154(14) -0.0028(13)
N1 0.0436(18) 0.0581(18) 0.079(2) 0.0230(16) -0.0041(16) -0.0092(15)
N2 0.0293(16) 0.077(2) 0.076(2) 0.0284(17) 0.0014(15) -0.0019(15)
N3 0.0393(17) 0.0706(19) 0.074(2) 0.0206(16) -0.0010(16) -0.0041(16)
O1' 0.030(3) 0.088(4) 0.096(4) -0.012(3) -0.013(3) 0.015(3)
O1 0.045(4) 0.073(4) 0.076(4) 0.008(3) -0.006(3) 0.020(3)
O2 0.0515(17) 0.0646(17) 0.113(2) 0.0209(16) -0.0014(16) -0.0180(14)
O3 0.137(3) 0.060(2) 0.184(4) 0.017(2) 0.006(3) -0.010(2)
O4 0.0517(17) 0.0549(16) 0.131(2) 0.0272(16) -0.0083(17) -0.0189(14)
O5 0.093(2) 0.083(2) 0.150(3) -0.009(2) 0.022(2) -0.018(2)
O6 0.082(2) 0.0769(19) 0.107(2) 0.0122(17) 0.0309(18) -0.0058(17)

loop_
_atom_type_symbol
_atom_type_description
_atom_type_scat_dispersion_real
_atom_type_scat_dispersion_imag
_atom_type_scat_source
C C 0.0033 0.0016 'International Tables Vol C Tables 4.2.6.8 and 6.1.1.4'
H H 0.0000 0.0000 'International Tables Vol C Tables 4.2.6.8 and 6.1.1.4'
B B 0.0013 0.0007 'International Tables Vol C Tables 4.2.6.8 and 6.1.1.4'
N N 0.0061 0.0033 'International Tables Vol C Tables 4.2.6.8 and 6.1.1.4'
O O 0.0106 0.0060 'International Tables Vol C Tables 4.2.6.8 and 6.1.1.4'
F F 0.0171 0.0103 'International Tables Vol C Tables 4.2.6.8 and 6.1.1.4'

loop_
_geom_angle_atom_site_label_1
_geom_angle_atom_site_label_2
_geom_angle_atom_site_label_3
_geom_angle
F1 B1 F2 111.0(3)
F1 B1 N3 110.8(4)
F2 B1 N3 108.9(4)
F1 B1 N1 109.7(4)
F2 B1 N1 110.2(4)
N3 B1 N1 106.1(3)
N1 C1 C2 109.0(3)
N1 C1 C9 128.1(3)
C2 C1 C9 122.9(4)
C3 C2 C1 108.9(4)
C3 C2 H2 125.6
C1 C2 H2 125.6
C2 C3 C4 106.6(3)
C2 C3 C16 125.6(4)
C4 C3 C16 127.7(3)
N2 C4 N1 123.7(3)
N2 C4 C3 128.4(3)
N1 C4 C3 107.8(3)
N2 C5 C6 128.8(3)
N2 C5 N3 121.3(3)
C6 C5 N3 109.8(3)
C5 C6 C7 106.7(3)
C5 C6 C23 124.6(3)
C7 C6 C23 128.7(4)
C6 C7 C8 105.8(3)
C6 C7 C30 124.5(3)
C8 C7 C30 129.2(3)
N3 C8 C7 111.6(3)
N3 C8 C35 120.3(3)
C7 C8 C35 128.1(3)
C14 C9 C10 117.6(3)
C14 C9 C1 118.0(3)
C10 C9 C1 124.4(4)
C9 C10 C11 120.5(4)
C9 C10 H10 119.7
C11 C10 H10 119.7
C12 C11 C10 120.8(4)
C12 C11 H11 119.6
C10 C11 H11 119.6
O1 C12 C11 121.2(4)
O1 C12 C13 118.7(5)
C11 C12 C13 118.8(4)
C14 C13 C12 119.3(4)
C14 C13 H13 120.3
C12 C13 H13 120.3
C9 C14 C13 122.9(4)
C9 C14 H14 118.6
C13 C14 H14 118.6
O1 C15 H15D 109.5
O1 C15 H15E 109.5
H15D C15 H15E 109.5
O1 C15 H15F 109.5
H15D C15 H15F 109.5
H15E C15 H15F 109.5
C17 C16 C21 118.2(3)
C17 C16 C3 122.7(4)
C21 C16 C3 119.0(3)
C16 C17 C18 121.6(4)
C16 C17 H17 119.2
C18 C17 H17 119.2
C19 C18 C17 118.6(4)
C19 C18 H18 120.7
C17 C18 H18 120.7
C20 C19 O2 115.0(4)
C20 C19 C18 120.8(3)
O2 C19 C18 124.1(3)
C19 C20 C21 120.1(4)
C19 C20 H20 119.9
C21 C20 H20 119.9
C16 C21 C20 120.5(4)
C16 C21 H21 119.7
C20 C21 H21 119.7
O2 C22 H22A 109.5
O2 C22 H22B 109.5
H22A C22 H22B 109.5
O2 C22 H22C 109.5
H22A C22 H22C 109.5
H22B C22 H22C 109.5
C24 C23 C28 119.2(4)
C24 C23 C6 121.5(4)
C28 C23 C6 119.3(4)
C23 C24 C25 120.5(4)
C23 C24 H24 119.7
C25 C24 H24 119.7
C26 C25 C24 119.7(5)
C26 C25 H25 120.1
C24 C25 H25 120.1
C25 C26 C27 120.6(4)
C25 C26 O3 113.5(5)
C27 C26 O3 125.9(4)
C26 C27 C28 119.2(4)
C26 C27 H27 120.4
C28 C27 H27 120.4
C23 C28 C27 120.6(4)
C23 C28 H28 119.7
C27 C28 H28 119.7
O3 C29 H29A 109.5
O3 C29 H29B 109.5
H29A C29 H29B 109.5
O3 C29 H29C 109.5
H29A C29 H29C 109.5
H29B C29 H29C 109.5
C31 C30 C7 129.7(4)
C31 C30 H30 115.1
C7 C30 H30 115.1
C30 C31 C32 120.6(4)
C30 C31 H31 119.7
C32 C31 H31 119.7
O5 C32 O6 121.2(4)
O5 C32 C31 128.1(4)
O6 C32 C31 110.6(3)
O6 C33 C34 106.8(4)
O6 C33 H33A 110.4
C34 C33 H33A 110.4
O6 C33 H33B 110.4
C34 C33 H33B 110.4
H33A C33 H33B 108.6
C33 C34 H34A 109.5
C33 C34 H34B 109.5
H34A C34 H34B 109.5
C33 C34 H34C 109.5
H34A C34 H34C 109.5
H34B C34 H34C 109.5
C36 C35 C40 118.8(3)
C36 C35 C8 120.0(3)
C40 C35 C8 121.2(4)
C35 C36 C37 121.2(4)
C35 C36 H36 119.4
C37 C36 H36 119.4
C38 C37 C36 118.6(4)
C38 C37 H37 120.7
C36 C37 H37 120.7
C39 C38 O4 116.5(4)
C39 C38 C37 119.8(4)
O4 C38 C37 123.7(4)
C38 C39 C40 121.6(4)
C38 C39 H39 119.2
C40 C39 H39 119.2
C39 C40 C35 119.9(4)
C39 C40 H40 120.1
C35 C40 H40 120.1
O4 C41 H41A 109.5
O4 C41 H41B 109.5
H41A C41 H41B 109.5
O4 C41 H41C 109.5
H41A C41 H41C 109.5
H41B C41 H41C 109.5
C1 N1 C4 107.7(3)
C1 N1 B1 130.0(3)
C4 N1 B1 122.1(3)
C4 N2 C5 122.3(3)
C8 N3 C5 106.1(3)
C8 N3 B1 129.5(3)
C5 N3 B1 124.4(3)
C12 O1 C15 115.4(6)
C19 O2 C22 117.2(3)
C29 O3 C26 119.1(5)
C38 O4 C41 118.4(3)
C32 O6 C33 116.6(3)

loop_
_geom_bond_atom_site_label_1
_geom_bond_atom_site_label_2
_geom_bond_distance
B1 F1 1.398(5)
B1 F2 1.404(6)
B1 N3 1.565(6)
B1 N1 1.588(5)
C1 N1 1.366(5)
C1 C2 1.445(5)
C1 C9 1.491(5)
C2 C3 1.386(5)
C2 H2 0.9300
C3 C4 1.451(5)
C3 C16 1.500(5)
C4 N2 1.317(5)
C4 N1 1.443(4)
C5 N2 1.349(5)
C5 C6 1.410(5)
C5 N3 1.439(4)
C6 C7 1.440(5)
C6 C23 1.512(5)
C7 C8 1.434(5)
C7 C30 1.458(6)
C8 N3 1.357(5)
C8 C35 1.515(5)
C9 C14 1.391(6)
C9 C10 1.410(5)
C10 C11 1.413(5)
C10 H10 0.9300
C11 C12 1.402(6)
C11 H11 0.9300
C12 O1 1.337(7)
C12 C13 1.408(6)
C13 C14 1.402(5)
C13 H13 0.9300
C14 H14 0.9300
C15' O1' 1.443(9)
C15' H15A 0.9600
C15' H15B 0.9600
C15' H15C 0.9600
C15 O1 1.461(8)
C15 H15D 0.9600
C15 H15E 0.9600
C15 H15F 0.9600
C16 C17 1.399(5)
C16 C21 1.403(5)
C17 C18 1.423(5)
C17 H17 0.9300
C18 C19 1.401(6)
C18 H18 0.9300
C19 C20 1.377(6)
C19 O2 1.391(4)
C20 C21 1.423(5)
C20 H20 0.9300
C21 H21 0.9300
C22 O2 1.473(5)
C22 H22A 0.9600
C22 H22B 0.9600
C22 H22C 0.9600
C23 C24 1.392(6)
C23 C28 1.393(6)
C24 C25 1.401(6)
C24 H24 0.9300
C25 C26 1.387(7)
C25 H25 0.9300
C26 C27 1.389(7)
C26 O3 1.409(5)
C27 C28 1.411(5)
C27 H27 0.9300
C28 H28 0.9300
C29 O3 1.395(7)
C29 H29A 0.9600
C29 H29B 0.9600
C29 H29C 0.9600
C30 C31 1.359(5)
C30 H30 0.9300
C31 C32 1.460(6)
C31 H31 0.9300
C32 O5 1.210(5)
C32 O6 1.382(5)
C33 O6 1.452(6)
C33 C34 1.526(7)
C33 H33A 0.9700
C33 H33B 0.9700
C34 H34A 0.9600
C34 H34B 0.9600
C34 H34C 0.9600
C35 C36 1.385(6)
C35 C40 1.399(6)
C36 C37 1.419(5)
C36 H36 0.9300
C37 C38 1.403(6)
C37 H37 0.9300
C38 C39 1.365(6)
C38 O4 1.392(4)
C39 C40 1.395(5)
C39 H39 0.9300
C40 H40 0.9300
C41 O4 1.447(5)
C41 H41A 0.9600
C41 H41B 0.9600
C41 H41C 0.9600
